data_7039315
loop_
_publ_author_name
'Vr\'ana, Jan'
'Ketkov, Sergey'
'Jambor, Roman'
'R\%u\<zi\<cka, Ale\<s'
'Ly\<cka, Anton\'in'
'Dost\'al, Libor'

_publ_section_title
;
 Germylenes and stannylenes stabilized within N2PE rings (E = Ge or Sn):
 combined experimental and theoretical study.
;
_journal_issue 25
_journal_name_full 'Dalton transactions (Cambridge, England : 2003)'
_journal_page_first 10343
_journal_page_last 10354
_journal_paper_doi 10.1039/c6dt01616b
_journal_volume 45
_journal_year 2016
_chemical_formula_moiety 'C28 H46 N4 P2 Sn2'
_chemical_formula_sum 'C28 H46 N4 P2 Sn2'
_chemical_formula_weight 738.01
_chemical_name_systematic
; 
 ? 
;
_space_group_IT_number 14
_symmetry_cell_setting monoclinic
_symmetry_space_group_name_Hall '-P 2ybc'
_symmetry_space_group_name_H-M 'P 1 21/c 1'
_atom_sites_solution_hydrogens geom
_atom_sites_solution_primary direct
_atom_sites_solution_secondary difmap
_audit_creation_method SHELXL-97
_audit_update_record
;
2016-02-02 deposited with the CCDC.
2016-05-18 downloaded from the CCDC.
;
_cell_angle_alpha 90
_cell_angle_beta 125.839(4)
_cell_angle_gamma 90
_cell_formula_units_Z 2
_cell_length_a 10.7590(4)
_cell_length_b 11.1479(7)
_cell_length_c 16.5240(5)
_cell_measurement_reflns_used 12773
_cell_measurement_temperature 150(1)
_cell_measurement_theta_max 27.5
_cell_measurement_theta_min 1
_cell_volume 1606.65(15)
_computing_cell_refinement 'COLLECT and DENZO'
_computing_data_collection 'COLLECT (Hooft, 1998) and DENZO (Otwinowski & Minor, 1997)'
_computing_data_reduction 'COLLECT and DENZO'
_computing_molecular_graphics 'PLATON (Spek, 2003)'
_computing_publication_material 'SHELXL-97 (Sheldrick, 2008)'
_computing_structure_refinement 'SHELXL-97 (Sheldrick, 1997)'
_computing_structure_solution 'SIR92 (Altomare et al., 1994)'
_diffrn_ambient_temperature 150(1)
_diffrn_detector_area_resol_mean 9.091
_diffrn_measured_fraction_theta_full 0.990
_diffrn_measured_fraction_theta_max 0.990
_diffrn_measurement_device_type 'Bruker Nonius KappaCCD area detector'
_diffrn_measurement_method '\f and \w scans to fill the Ewald sphere'
_diffrn_radiation_monochromator graphite
_diffrn_radiation_source 'fine-focus sealed tube'
_diffrn_radiation_type MoK\a
_diffrn_radiation_wavelength 0.71073
_diffrn_reflns_av_R_equivalents 0.0389
_diffrn_reflns_av_sigmaI/netI 0.0304
_diffrn_reflns_limit_h_max 13
_diffrn_reflns_limit_h_min -13
_diffrn_reflns_limit_k_max 13
_diffrn_reflns_limit_k_min -14
_diffrn_reflns_limit_l_max 21
_diffrn_reflns_limit_l_min -20
_diffrn_reflns_number 12709
_diffrn_reflns_theta_full 27.50
_diffrn_reflns_theta_max 27.50
_diffrn_reflns_theta_min 2.34
_diffrn_standards_number 0
_exptl_absorpt_coefficient_mu 1.677
_exptl_absorpt_correction_T_max 0.889
_exptl_absorpt_correction_T_min 0.720
_exptl_absorpt_correction_type integration
_exptl_absorpt_process_details
;
Gaussian integration (Coppens, 1970)
;
_exptl_crystal_colour yellow
_exptl_crystal_density_diffrn 1.526
_exptl_crystal_density_method 'not measured'
_exptl_crystal_description block
_exptl_crystal_F_000 744
_exptl_crystal_size_max 0.45
_exptl_crystal_size_mid 0.26
_exptl_crystal_size_min 0.11
_refine_diff_density_max 0.338
_refine_diff_density_min -0.421
_refine_diff_density_rms 0.081
_refine_ls_extinction_method none
_refine_ls_goodness_of_fit_ref 1.155
_refine_ls_hydrogen_treatment constr
_refine_ls_matrix_type full
_refine_ls_number_parameters 163
_refine_ls_number_reflns 3651
_refine_ls_number_restraints 0
_refine_ls_restrained_S_all 1.155
_refine_ls_R_factor_all 0.0495
_refine_ls_R_factor_gt 0.0289
_refine_ls_shift/su_max 0.000
_refine_ls_shift/su_mean 0.000
_refine_ls_structure_factor_coef Fsqd
_refine_ls_weighting_details 'calc w=1/[\s^2^(Fo^2^)+(0.0126P)^2^+1.6180P] where P=(Fo^2^+2Fc^2^)/3'
_refine_ls_weighting_scheme calc
_refine_ls_wR_factor_gt 0.0529
_refine_ls_wR_factor_ref 0.0628
_reflns_number_gt 2756
_reflns_number_total 3651
_reflns_threshold_expression >2sigma(I)
_cod_data_source_file c6dt01616b2.cif
_cod_data_source_block 10
_cod_depositor_comments 'Adding full bibliography for 7039310--7039320.cif.'
_cod_original_sg_symbol_H-M 'P 21/c'
_cod_database_code 7039315

loop_
_symmetry_equiv_pos_as_xyz
'x, y, z'
'-x, y+1/2, -z+1/2'
'-x, -y, -z'
'x, -y-1/2, z-1/2'

loop_
_atom_site_label
_atom_site_type_symbol
_atom_site_fract_x
_atom_site_fract_y
_atom_site_fract_z
_atom_site_U_iso_or_equiv
_atom_site_adp_type
_atom_site_occupancy
_atom_site_symmetry_multiplicity
_atom_site_calc_flag
_atom_site_refinement_flags
Sn1 Sn 0.19602(2) 0.50355(2) 0.067935(14) 0.03000(7) Uani 1 1 d .
P1 P 0.06124(9) 0.66293(7) 0.14158(6) 0.03095(17) Uani 1 1 d .
N1 N 0.0018(3) 0.6360(2) 0.01749(16) 0.0284(5) Uani 1 1 d .
N2 N 0.1914(3) 0.5508(2) 0.19180(17) 0.0333(6) Uani 1 1 d .
C5 C -0.1011(3) 0.6081(3) 0.1412(2) 0.0337(7) Uani 1 1 d .
C1 C -0.0005(4) 0.7508(3) -0.0333(2) 0.0387(7) Uani 1 1 d .
C6 C -0.0868(4) 0.5143(3) 0.2002(2) 0.0419(8) Uani 1 1 d .
H6 H 0.0056 0.4728 0.2382 0.050 Uiso 1 1 d R
C10 C -0.2387(4) 0.6726(3) 0.0901(2) 0.0442(8) Uani 1 1 d .
H10 H -0.2496 0.7399 0.0532 0.053 Uiso 1 1 d R
C11 C 0.3372(4) 0.5657(4) 0.2938(2) 0.0520(10) Uani 1 1 d .
C4 C -0.0248(5) 0.7195(3) -0.1301(3) 0.0601(11) Uani 1 1 d .
H4A H -0.1152 0.6710 -0.1697 0.072 Uiso 1 1 d R
H4B H 0.0625 0.6753 -0.1160 0.072 Uiso 1 1 d R
H4C H -0.0365 0.7912 -0.1661 0.072 Uiso 1 1 d R
C3 C -0.1286(6) 0.8310(4) -0.0532(4) 0.0715(13) Uani 1 1 d .
H3A H -0.2243 0.7893 -0.0948 0.086 Uiso 1 1 d R
H3B H -0.1311 0.9025 -0.0866 0.086 Uiso 1 1 d R
H3C H -0.1121 0.8522 0.0087 0.086 Uiso 1 1 d R
C9 C -0.3586(4) 0.6375(4) 0.0932(3) 0.0616(11) Uani 1 1 d .
H9 H -0.4507 0.6795 0.0565 0.074 Uiso 1 1 d R
C2 C 0.1515(5) 0.8180(4) 0.0304(3) 0.0630(11) Uani 1 1 d .
H2A H 0.1500 0.8855 -0.0063 0.076 Uiso 1 1 d R
H2B H 0.2339 0.7652 0.0471 0.076 Uiso 1 1 d R
H2C H 0.1662 0.8455 0.0905 0.076 Uiso 1 1 d R
C7 C -0.2071(5) 0.4814(4) 0.2045(3) 0.0590(11) Uani 1 1 d .
H7 H -0.1953 0.4176 0.2448 0.071 Uiso 1 1 d R
C12 C 0.4323(5) 0.4533(5) 0.3178(3) 0.0780(15) Uani 1 1 d .
H12A H 0.3829 0.3868 0.3252 0.094 Uiso 1 1 d R
H12B H 0.5321 0.4651 0.3790 0.094 Uiso 1 1 d R
H12C H 0.4423 0.4367 0.2649 0.094 Uiso 1 1 d R
C14 C 0.4292(5) 0.6736(5) 0.2976(3) 0.0847(16) Uani 1 1 d .
H14A H 0.4500 0.6630 0.2489 0.102 Uiso 1 1 d R
H14B H 0.5242 0.6797 0.3629 0.102 Uiso 1 1 d R
H14C H 0.3707 0.7457 0.2830 0.102 Uiso 1 1 d R
C13 C 0.3043(5) 0.5847(6) 0.3700(3) 0.0916(19) Uani 1 1 d .
H13A H 0.2373 0.6524 0.3508 0.110 Uiso 1 1 d R
H13B H 0.3992 0.6000 0.4337 0.110 Uiso 1 1 d R
H13C H 0.2567 0.5146 0.3744 0.110 Uiso 1 1 d R
C8 C -0.3434(5) 0.5423(5) 0.1497(4) 0.0684(12) Uani 1 1 d .
H8 H -0.4254 0.5189 0.1507 0.082 Uiso 1 1 d R

loop_
_atom_site_aniso_label
_atom_site_aniso_U_11
_atom_site_aniso_U_22
_atom_site_aniso_U_33
_atom_site_aniso_U_23
_atom_site_aniso_U_13
_atom_site_aniso_U_12
Sn1 0.02457(10) 0.03549(12) 0.03043(11) -0.00478(10) 0.01638(8) -0.00101(10)
P1 0.0316(4) 0.0335(4) 0.0288(4) -0.0056(3) 0.0183(3) -0.0014(3)
N1 0.0314(12) 0.0249(12) 0.0288(13) 0.0003(10) 0.0176(11) 0.0007(10)
N2 0.0255(12) 0.0458(15) 0.0226(12) -0.0020(11) 0.0108(10) 0.0034(11)
C5 0.0365(17) 0.0397(18) 0.0306(15) -0.0072(13) 0.0229(14) -0.0017(13)
C1 0.054(2) 0.0263(15) 0.0453(18) 0.0056(14) 0.0345(17) 0.0015(14)
C6 0.0482(18) 0.0421(19) 0.0445(18) -0.0049(16) 0.0321(16) 0.0006(16)
C10 0.0393(18) 0.054(2) 0.0412(18) 0.0014(16) 0.0246(15) 0.0070(17)
C11 0.0302(17) 0.079(3) 0.0299(17) -0.0071(18) 0.0083(14) 0.0088(18)
C4 0.097(3) 0.042(2) 0.051(2) 0.0071(18) 0.049(2) -0.006(2)
C3 0.092(3) 0.047(2) 0.102(4) 0.035(2) 0.072(3) 0.030(2)
C9 0.039(2) 0.085(3) 0.062(2) -0.004(2) 0.0298(19) 0.008(2)
C2 0.083(3) 0.046(2) 0.072(3) -0.008(2) 0.052(3) -0.027(2)
C7 0.070(3) 0.059(3) 0.068(3) -0.004(2) 0.052(2) -0.012(2)
C12 0.051(2) 0.104(4) 0.042(2) 0.006(2) 0.0069(19) 0.028(2)
C14 0.038(2) 0.112(4) 0.071(3) -0.035(3) 0.014(2) -0.017(3)
C13 0.054(3) 0.178(6) 0.029(2) -0.015(3) 0.0162(18) 0.013(3)
C8 0.056(3) 0.089(3) 0.082(3) -0.012(3) 0.053(3) -0.015(2)

loop_
_atom_type_symbol
_atom_type_description
_atom_type_scat_dispersion_real
_atom_type_scat_dispersion_imag
_atom_type_scat_source
C C 0.0033 0.0016 'International Tables Vol C Tables 4.2.6.8 and 6.1.1.4'
H H 0.0000 0.0000 'International Tables Vol C Tables 4.2.6.8 and 6.1.1.4'
N N 0.0061 0.0033 'International Tables Vol C Tables 4.2.6.8 and 6.1.1.4'
P P 0.1023 0.0942 'International Tables Vol C Tables 4.2.6.8 and 6.1.1.4'
Sn Sn -0.6537 1.4246 'International Tables Vol C Tables 4.2.6.8 and 6.1.1.4'

loop_
_exptl_crystal_face_index_h
_exptl_crystal_face_index_k
_exptl_crystal_face_index_l
_exptl_crystal_face_perp_dist
0 1 -1 0.068
0 -1 1 0.100
0 0 1 0.096
0 -1 -1 0.129
-1 0 1 0.034
1 0 -1 0.054

loop_
_geom_angle_atom_site_label_1
_geom_angle_atom_site_label_2
_geom_angle_atom_site_label_3
_geom_angle
_geom_angle_site_symmetry_1
_geom_angle_site_symmetry_3
N2 Sn1 N1 70.19(9) . .
N2 Sn1 N1 102.67(9) . 3_565
N1 Sn1 N1 83.92(9) . 3_565
N2 Sn1 P1 33.97(7) . .
N1 Sn1 P1 36.79(6) . .
N1 Sn1 P1 98.97(6) 3_565 .
N2 P1 N1 94.38(12) . .
N2 P1 C5 105.50(14) . .
N1 P1 C5 103.81(12) . .
N2 P1 Sn1 45.13(8) . .
N1 P1 Sn1 50.12(8) . .
C5 P1 Sn1 119.24(10) . .
C1 N1 P1 111.82(19) . .
C1 N1 Sn1 117.45(18) . .
P1 N1 Sn1 93.09(10) . .
C1 N1 Sn1 120.89(18) . 3_565
P1 N1 Sn1 113.31(11) . 3_565
Sn1 N1 Sn1 96.08(9) . 3_565
C11 N2 P1 119.5(2) . .
C11 N2 Sn1 120.6(2) . .
P1 N2 Sn1 100.89(12) . .
C6 C5 C10 117.3(3) . .
C6 C5 P1 122.4(2) . .
C10 C5 P1 119.8(3) . .
C4 C1 C3 109.8(3) . .
C4 C1 N1 109.2(3) . .
C3 C1 N1 109.7(3) . .
C4 C1 C2 107.2(3) . .
C3 C1 C2 109.4(3) . .
N1 C1 C2 111.6(3) . .
C5 C6 C7 121.1(3) . .
C5 C6 H6 119.2 . .
C7 C6 H6 119.7 . .
C9 C10 C5 121.0(4) . .
C9 C10 H10 119.5 . .
C5 C10 H10 119.6 . .
N2 C11 C13 110.7(3) . .
N2 C11 C12 107.7(3) . .
C13 C11 C12 110.5(4) . .
N2 C11 C14 111.0(3) . .
C13 C11 C14 108.5(4) . .
C12 C11 C14 108.5(4) . .
C1 C4 H4A 109.4 . .
C1 C4 H4B 108.9 . .
H4A C4 H4B 109.5 . .
C1 C4 H4C 110.1 . .
H4A C4 H4C 109.5 . .
H4B C4 H4C 109.5 . .
C1 C3 H3A 109.2 . .
C1 C3 H3B 109.4 . .
H3A C3 H3B 109.5 . .
C1 C3 H3C 109.8 . .
H3A C3 H3C 109.5 . .
H3B C3 H3C 109.5 . .
C8 C9 C10 120.6(4) . .
C8 C9 H9 119.7 . .
C10 C9 H9 119.7 . .
C1 C2 H2A 109.5 . .
C1 C2 H2B 109.5 . .
H2A C2 H2B 109.5 . .
C1 C2 H2C 109.3 . .
H2A C2 H2C 109.5 . .
H2B C2 H2C 109.5 . .
C8 C7 C6 120.4(4) . .
C8 C7 H7 119.8 . .
C6 C7 H7 119.8 . .
C11 C12 H12A 109.4 . .
C11 C12 H12B 109.2 . .
H12A C12 H12B 109.5 . .
C11 C12 H12C 109.8 . .
H12A C12 H12C 109.5 . .
H12B C12 H12C 109.5 . .
C11 C14 H14A 109.3 . .
C11 C14 H14B 109.7 . .
H14A C14 H14B 109.5 . .
C11 C14 H14C 109.5 . .
H14A C14 H14C 109.5 . .
H14B C14 H14C 109.5 . .
C11 C13 H13A 109.4 . .
C11 C13 H13B 108.8 . .
H13A C13 H13B 109.5 . .
C11 C13 H13C 110.2 . .
H13A C13 H13C 109.5 . .
H13B C13 H13C 109.5 . .
C9 C8 C7 119.6(4) . .
C9 C8 H8 119.8 . .
C7 C8 H8 120.6 . .

loop_
_geom_bond_atom_site_label_1
_geom_bond_atom_site_label_2
_geom_bond_distance
_geom_bond_site_symmetry_2
Sn1 N2 2.142(2) .
Sn1 N1 2.281(2) .
Sn1 N1 2.329(2) 3_565
Sn1 P1 2.9676(8) .
P1 N2 1.689(3) .
P1 N1 1.780(2) .
P1 C5 1.847(3) .
N1 C1 1.523(4) .
N1 Sn1 2.329(2) 3_565
N2 C11 1.495(4) .
C5 C6 1.377(4) .
C5 C10 1.399(4) .
C1 C4 1.503(5) .
C1 C3 1.509(5) .
C1 C2 1.526(5) .
C6 C7 1.387(5) .
C6 H6 0.9301 .
C10 C9 1.378(5) .
C10 H10 0.9300 .
C11 C13 1.508(5) .
C11 C12 1.517(6) .
C11 C14 1.536(6) .
C4 H4A 0.9600 .
C4 H4B 0.9600 .
C4 H4C 0.9601 .
C3 H3A 0.9600 .
C3 H3B 0.9600 .
C3 H3C 0.9599 .
C9 C8 1.359(6) .
C9 H9 0.9300 .
C2 H2A 0.9600 .
C2 H2B 0.9599 .
C2 H2C 0.9600 .
C7 C8 1.370(6) .
C7 H7 0.9300 .
C12 H12A 0.9600 .
C12 H12B 0.9600 .
C12 H12C 0.9600 .
C14 H14A 0.9600 .
C14 H14B 0.9600 .
C14 H14C 0.9600 .
C13 H13A 0.9601 .
C13 H13B 0.9600 .
C13 H13C 0.9599 .
C8 H8 0.9299 .
